data_7709939
loop_
_publ_author_name
'Namdeo, Pavan'
'sheokand, Sonu'
'Kote, Basvaraj S.'
'Radhakrishna, Latchupatula'
'Kunchur, Harish S.'
'Saini, Prateek'
'Ramakrishnan, Srinivasan'
'Balakrishna, Maravanji Shivaramaiah'

_publ_section_title
;
 RuII complexes of 1,2,3-triazoles appended tertiary phosphines,
 [P(Ph){(o-C6H4)(1,2,3-N3C(Ph)CH}2] and [P(Ph){o-C6H4(CCH)-
 (1,2,3-N3-Ph)}2]: Highly active catalysts for transfer hydrogenation of
 carbonyl/nitro compounds and for \a--alkylation of ketones
;
_journal_name_full 'Dalton Transactions'
_journal_paper_doi 10.1039/D2DT00361A
_journal_year 2022
_chemical_formula_moiety 'C52 H42 Cl N6 O P2 Ru, 2(C H Cl3), Cl'
_chemical_formula_sum 'C54 H44 Cl8 N6 O P2 Ru'
_chemical_formula_weight 1239.56
_space_group_crystal_system triclinic
_space_group_IT_number 2
_space_group_name_Hall '-P 1'
_space_group_name_H-M_alt 'P -1'
_atom_sites_solution_hydrogens mixed
_atom_sites_solution_primary iterative
_audit_creation_date 2021-06-10
_audit_creation_method
;
Olex2 1.2
(compiled 2018.05.29 svn.r3508 for OlexSys, GUI svn.r5506)
;
_audit_update_record
;
2021-06-25 deposited with the CCDC.	2022-04-04 downloaded from the CCDC.
;
_cell_angle_alpha 116.271(2)
_cell_angle_beta 98.231(2)
_cell_angle_gamma 99.230(2)
_cell_formula_units_Z 2
_cell_length_a 14.2799(3)
_cell_length_b 14.9883(3)
_cell_length_c 15.2410(3)
_cell_measurement_reflns_used 30768
_cell_measurement_temperature 150
_cell_measurement_theta_max 30.7670
_cell_measurement_theta_min 2.1620
_cell_volume 2801.45(12)
_computing_cell_refinement 'CrystalClear-SM Expert 2.0 r7 (Rigaku, 2011)'
_computing_data_collection 'CrystalClear-SM Expert 2.0 r7 (Rigaku, 2011)'
_computing_data_reduction 'CrystalClear-SM Expert 2.0 r7 (Rigaku, 2011)'
_computing_molecular_graphics 'Olex2 (Dolomanov et al., 2009)'
_computing_publication_material 'Olex2 (Dolomanov et al., 2009)'
_computing_structure_refinement 'ShelXL (Sheldrick, 2015)'
_computing_structure_solution 'olex2.solve (Bourhis et al., 2015)'
_diffrn_ambient_temperature 150
_diffrn_detector CCD
_diffrn_detector_area_resol_mean 28.5714
_diffrn_detector_type 'Rigaku Saturn724+'
_diffrn_measured_fraction_theta_full 0.998
_diffrn_measured_fraction_theta_max 0.998
_diffrn_measurement_details
;
List of Runs (angles in degrees, time in seconds):

  # Type    Start    End  Width  t~exp~   \w     \q     \k     \f   Frames
#--------------------------------------------------------------------------
  1  \w   -110.00   9.50   0.50   10.00    --  -20.00 -72.00-108.00  239
  2  \w    -98.00  19.00   0.50   10.00    --  -20.00 -72.00 108.00  234
  3  \w    -59.00  15.50   0.50   10.00    --  -20.00  72.00  36.00  149
  4  \w    -37.50  43.50   0.50   10.00    --  -20.00   0.00  36.00  162
  5  \w    -40.00 -10.00   0.50   10.00    --  -20.00 -72.00-180.00   60
  6  \w    -27.00   3.00   0.50   10.00    --  -20.00 -72.00 -36.00   60
  7  \w    -59.00  61.50   0.50   10.00    --  -20.00  72.00-108.00  241
  8  \w   -110.00   5.00   0.50   10.00    --  -20.00   0.00 108.00  230
  9  \w    -69.00  19.00   0.50   10.00    --  -20.00 -72.00  36.00  176
 10  \w    -58.50   2.00   0.50   10.00    --  -20.00  72.00 -36.00  121
 11  \w    -42.00  -7.00   0.50   10.00    --  -20.00  72.00-180.00   70
 12  \w   -110.00  70.00   0.50   10.00    --  -20.00   0.00 -36.00  360
 13  \w    -59.00  70.00   0.50   10.00    --  -20.00  72.00 108.00  258
 14  \w   -107.00 -69.50   0.50   10.00    --  -20.00   0.00-180.00   75
;
_diffrn_measurement_device 'AFC12 (Right): Kappa 3 circle'
_diffrn_measurement_device_type 'Rigaku Saturn724+ (2x2 bin mode)'
_diffrn_measurement_method 'profile data from \w-scans'
_diffrn_measurement_specimen_support 'Mitegen 50um'
_diffrn_orient_matrix_type 'CrysAlisPro convention (1999,Acta A55,543-557)'
_diffrn_orient_matrix_UB_11 0.0182934000
_diffrn_orient_matrix_UB_12 0.0091640000
_diffrn_orient_matrix_UB_13 0.0498238000
_diffrn_orient_matrix_UB_21 -0.0197944000
_diffrn_orient_matrix_UB_22 -0.0525854000
_diffrn_orient_matrix_UB_23 -0.0151622000
_diffrn_orient_matrix_UB_31 0.0443100000
_diffrn_orient_matrix_UB_32 -0.0111805000
_diffrn_orient_matrix_UB_33 -0.0121954000
_diffrn_radiation_collimation 0.3
_diffrn_radiation_monochromator Confocal
_diffrn_radiation_probe x-ray
_diffrn_radiation_type MoK\a
_diffrn_radiation_wavelength 0.71073
_diffrn_reflns_av_R_equivalents 0.0787
_diffrn_reflns_av_unetI/netI 0.0489
_diffrn_reflns_Laue_measured_fraction_full 0.998
_diffrn_reflns_Laue_measured_fraction_max 0.998
_diffrn_reflns_limit_h_max 16
_diffrn_reflns_limit_h_min -16
_diffrn_reflns_limit_k_max 17
_diffrn_reflns_limit_k_min -17
_diffrn_reflns_limit_l_max 18
_diffrn_reflns_limit_l_min -18
_diffrn_reflns_number 65700
_diffrn_reflns_point_group_measured_fraction_full 0.998
_diffrn_reflns_point_group_measured_fraction_max 0.998
_diffrn_reflns_theta_full 24.999
_diffrn_reflns_theta_max 24.999
_diffrn_reflns_theta_min 2.384
_diffrn_source 'Rotating Anode'
_diffrn_source_current 24.0
_diffrn_source_power 1.2
_diffrn_source_target Mo
_diffrn_source_type 'Rotating Anode'
_diffrn_source_voltage 50.0
_exptl_absorpt_coefficient_mu 0.763
_exptl_absorpt_correction_T_max 1.00000
_exptl_absorpt_correction_T_min 0.92515
_exptl_absorpt_correction_type numerical
_exptl_absorpt_process_details
;
CrysAlisPro 1.171.39.46 (Rigaku Oxford Diffraction, 2018)
Empirical absorption correction using spherical harmonics,
 implemented in SCALE3 ABSPACK scaling algorithm.
;
_exptl_crystal_colour red
_exptl_crystal_colour_primary red
_exptl_crystal_density_diffrn 1.469
_exptl_crystal_description plate
_exptl_crystal_F_000 1256
_exptl_crystal_size_max 0.145
_exptl_crystal_size_mid 0.075
_exptl_crystal_size_min 0.053
_refine_diff_density_max 1.077
_refine_diff_density_min -1.022
_refine_diff_density_rms 0.102
_refine_ls_extinction_method none
_refine_ls_goodness_of_fit_ref 1.030
_refine_ls_hydrogen_treatment constr
_refine_ls_matrix_type full
_refine_ls_number_parameters 650
_refine_ls_number_reflns 9838
_refine_ls_number_restraints 0
_refine_ls_restrained_S_all 1.030
_refine_ls_R_factor_all 0.0627
_refine_ls_R_factor_gt 0.0512
_refine_ls_shift/su_max 0.001
_refine_ls_shift/su_mean 0.000
_refine_ls_structure_factor_coef Fsqd
_refine_ls_weighting_details 'w=1/[\s^2^(Fo^2^)+(0.0558P)^2^+6.1357P] where P=(Fo^2^+2Fc^2^)/3'
_refine_ls_weighting_scheme calc
_refine_ls_wR_factor_gt 0.1204
_refine_ls_wR_factor_ref 0.1301
_reflns_Friedel_coverage 0.000
_reflns_number_gt 8263
_reflns_number_total 9838
_reflns_threshold_expression 'I > 2\s(I)'
_cod_data_source_file d2dt00361a2.cif
_cod_data_source_block compound-3_mo
_cod_original_cell_volume 2801.45(11)
_cod_database_code 7709939
_shelx_shelxl_version_number 2014/7
_shelx_space_group_comment
;
The symmetry employed for this shelxl refinement is uniquely defined
by the following loop, which should always be used as a source of
symmetry information in preference to the above space-group names.
They are only intended as comments.
;
_shelx_estimated_absorpt_t_max 0.961
_shelx_estimated_absorpt_t_min 0.897
_reflns_odcompleteness_completeness 92.50
_reflns_odcompleteness_iscentric 1
_reflns_odcompleteness_theta 31.17
_olex2_refinement_description
;
1. Fixed Uiso
 At 1.2 times of:
  All C(H) groups
 At 1.5 times of:
  All O(H,H) groups
2.a Rotating group:
 O1(H1A,H1B)
2.b Ternary CH refined with riding coordinates:
 C54(H54), C53(H53)
2.c Aromatic/amide H refined with riding coordinates:
 C42(H42), C16(H16), C7(H7), C3(H3), C21(H21), C2(H2), C5(H5), C34(H34),
 C19(H19), C30(H30), C4(H4), C17(H17), C43(H43), C33(H33), C44(H44), C52(H52),
 C40(H40), C39(H39), C18(H18), C51(H51), C48(H48), C36(H36), C28(H28), C24(H24),
  C50(H50), C31(H31), C45(H45), C49(H49), C32(H32), C38(H38), C46(H46),
 C27(H27), C12(H12), C25(H25), C26(H26), C14(H14), C11(H11), C37(H37), C10(H10),
  C13(H13)
;
_olex2_submission_special_instructions 'No special instructions were received'
_oxdiff_exptl_absorpt_empirical_details
;
Empirical correction (ABSPACK) includes:
- Absorption correction using spherical harmonics
- Frame scaling
- Detector area scaling
;
_oxdiff_exptl_absorpt_empirical_full_max 1.510
_oxdiff_exptl_absorpt_empirical_full_min 0.805

loop_
_space_group_symop_operation_xyz
'x, y, z'
'-x, -y, -z'

loop_
_atom_site_label
_atom_site_type_symbol
_atom_site_fract_x
_atom_site_fract_y
_atom_site_fract_z
_atom_site_U_iso_or_equiv
_atom_site_adp_type
_atom_site_occupancy
_atom_site_site_symmetry_order
_atom_site_calc_flag
_atom_site_refinement_flags_posn
_atom_site_refinement_flags_adp
_atom_site_refinement_flags_occupancy
_atom_site_disorder_assembly
_atom_site_disorder_group
Ru1 Ru 0.14740(2) 0.51430(2) 0.66654(2) 0.02042(10) Uani 1 1 d . . . . .
P1 P 0.16363(7) 0.62260(7) 0.83047(7) 0.0208(2) Uani 1 1 d . . . . .
Cl1 Cl -0.02826(7) 0.45733(7) 0.61906(8) 0.0307(2) Uani 1 1 d . . . . .
P2 P 0.16631(7) 0.36126(7) 0.66712(8) 0.0239(2) Uani 1 1 d . . . . .
Cl5 Cl 0.67371(10) 0.65928(12) 0.97919(12) 0.0601(4) Uani 1 1 d . . . . .
Cl4 Cl 0.50974(10) 0.75082(13) 1.00751(12) 0.0659(4) Uani 1 1 d . . . . .
Cl3 Cl 0.69920(12) 0.87020(13) 1.13289(14) 0.0746(5) Uani 1 1 d . . . . .
Cl6 Cl 0.70651(16) 1.07395(13) 0.75478(14) 0.0877(6) Uani 1 1 d . . . . .
Cl8 Cl 0.55738(19) 0.9095(2) 0.5906(2) 0.1305(9) Uani 1 1 d . . . . .
Cl7 Cl 0.5113(3) 1.0435(3) 0.7722(3) 0.1862(18) Uani 1 1 d . . . . .
N3 N 0.1788(2) 0.6881(2) 0.6100(2) 0.0251(7) Uani 1 1 d . . . . .
N1 N 0.0732(2) 0.7106(2) 0.7010(2) 0.0243(7) Uani 1 1 d . . . . .
N2 N 0.1303(2) 0.6485(2) 0.6567(2) 0.0223(7) Uani 1 1 d . . . . .
N6 N 0.3431(2) 0.4964(2) 0.6306(2) 0.0252(7) Uani 1 1 d . . . . .
N4 N 0.3594(2) 0.6499(2) 0.7522(2) 0.0242(7) Uani 1 1 d . . . . .
N5 N 0.2944(2) 0.5599(2) 0.6846(2) 0.0218(7) Uani 1 1 d . . . . .
C41 C 0.0922(3) 0.3031(3) 0.7271(3) 0.0289(9) Uani 1 1 d . . . . .
C42 C 0.1325(3) 0.2575(3) 0.7798(3) 0.0328(10) Uani 1 1 d . . . . .
H42 H 0.2000 0.2588 0.7878 0.039 Uiso 1 1 calc R . . . .
C16 C 0.2459(3) 0.8347(3) 0.9342(3) 0.0295(9) Uani 1 1 d . . . . .
H16 H 0.1935 0.8362 0.9664 0.035 Uiso 1 1 calc R . . . .
C8 C 0.1533(3) 0.7759(3) 0.6244(3) 0.0270(9) Uani 1 1 d . . . . .
C7 C 0.0863(3) 0.7902(3) 0.6818(3) 0.0295(9) Uani 1 1 d . . . . .
H7 H 0.0554 0.8453 0.7037 0.035 Uiso 1 1 calc R . . . .
C29 C 0.1868(3) 0.6053(3) 0.9419(3) 0.0270(9) Uani 1 1 d . . . . .
C3 C -0.0879(3) 0.7032(4) 0.9073(3) 0.0360(10) Uani 1 1 d . . . . .
H3 H -0.1234 0.7048 0.9559 0.043 Uiso 1 1 calc R . . . .
C21 C 0.4506(3) 0.6418(3) 0.7407(3) 0.0282(9) Uani 1 1 d . . . . .
H21 H 0.5102 0.6931 0.7779 0.034 Uiso 1 1 calc R . . . .
C6 C 0.0170(3) 0.7003(3) 0.7687(3) 0.0261(9) Uani 1 1 d . . . . .
C2 C -0.0010(3) 0.6748(3) 0.9087(3) 0.0300(9) Uani 1 1 d . . . . .
H2 H 0.0225 0.6571 0.9589 0.036 Uiso 1 1 calc R . . . .
C20 C 0.3352(3) 0.7410(3) 0.8195(3) 0.0223(8) Uani 1 1 d . . . . .
C15 C 0.2569(3) 0.7395(3) 0.8647(3) 0.0217(8) Uani 1 1 d . . . . .
C1 C 0.0534(3) 0.6711(3) 0.8391(3) 0.0244(8) Uani 1 1 d . . . . .
C5 C -0.0709(3) 0.7287(3) 0.7653(3) 0.0319(10) Uani 1 1 d . . . . .
H5 H -0.0946 0.7472 0.7158 0.038 Uiso 1 1 calc R . . . .
C22 C 0.4394(3) 0.5449(3) 0.6647(3) 0.0281(9) Uani 1 1 d . . . . .
C34 C 0.2618(3) 0.6706(4) 1.0272(3) 0.0322(10) Uani 1 1 d . . . . .
H34 H 0.3036 0.7279 1.0291 0.039 Uiso 1 1 calc R . . . .
C19 C 0.3967(3) 0.8332(3) 0.8400(3) 0.0300(9) Uani 1 1 d . . . . .
H19 H 0.4480 0.8331 0.8066 0.036 Uiso 1 1 calc R . . . .
C30 C 0.1263(3) 0.5215(3) 0.9408(4) 0.0350(10) Uani 1 1 d . . . . .
H30 H 0.0742 0.4762 0.8836 0.042 Uiso 1 1 calc R . . . .
C4 C -0.1235(3) 0.7296(4) 0.8351(4) 0.0380(11) Uani 1 1 d . . . . .
H4 H -0.1840 0.7483 0.8334 0.046 Uiso 1 1 calc R . . . .
C17 C 0.3083(3) 0.9255(3) 0.9572(3) 0.0347(10) Uani 1 1 d . . . . .
H17 H 0.3000 0.9887 1.0061 0.042 Uiso 1 1 calc R . . . .
C47 C 0.1446(3) 0.2507(3) 0.5405(3) 0.0305(9) Uani 1 1 d . . . . .
C35 C 0.2903(3) 0.3679(3) 0.7264(3) 0.0263(9) Uani 1 1 d . . . . .
C23 C 0.5156(3) 0.4958(3) 0.6227(3) 0.0342(10) Uani 1 1 d . . . . .
C43 C 0.0758(4) 0.2102(4) 0.8209(3) 0.0403(11) Uani 1 1 d . . . . .
H43 H 0.1048 0.1791 0.8565 0.048 Uiso 1 1 calc R . . . .
C33 C 0.2763(4) 0.6531(4) 1.1092(3) 0.0419(12) Uani 1 1 d . . . . .
H33 H 0.3271 0.6989 1.1675 0.050 Uiso 1 1 calc R . . . .
C44 C -0.0221(4) 0.2073(4) 0.8111(4) 0.0408(11) Uani 1 1 d . . . . .
H44 H -0.0607 0.1755 0.8403 0.049 Uiso 1 1 calc R . . . .
C52 C 0.2053(3) 0.2547(3) 0.4775(3) 0.0364(10) Uani 1 1 d . . . . .
H52 H 0.2548 0.3158 0.4992 0.044 Uiso 1 1 calc R . . . .
C40 C 0.3381(3) 0.4535(3) 0.8194(3) 0.0310(9) Uani 1 1 d . . . . .
H40 H 0.3062 0.5065 0.8494 0.037 Uiso 1 1 calc R . . . .
C39 C 0.4306(3) 0.4622(4) 0.8681(4) 0.0387(11) Uani 1 1 d . . . . .
H39 H 0.4618 0.5208 0.9315 0.046 Uiso 1 1 calc R . . . .
C9 C 0.1946(3) 0.8430(3) 0.5849(3) 0.0330(10) Uani 1 1 d . . . . .
C18 C 0.3830(3) 0.9252(3) 0.9093(3) 0.0357(10) Uani 1 1 d . . . . .
H18 H 0.4252 0.9884 0.9239 0.043 Uiso 1 1 calc R . . . .
C51 C 0.1948(4) 0.1713(4) 0.3838(3) 0.0439(12) Uani 1 1 d . . . . .
H51 H 0.2369 0.1751 0.3419 0.053 Uiso 1 1 calc R . . . .
C48 C 0.0710(4) 0.1605(4) 0.5061(4) 0.0440(12) Uani 1 1 d . . . . .
H48 H 0.0280 0.1560 0.5470 0.053 Uiso 1 1 calc R . . . .
C36 C 0.3397(3) 0.2918(3) 0.6839(4) 0.0384(11) Uani 1 1 d . . . . .
H36 H 0.3093 0.2331 0.6204 0.046 Uiso 1 1 calc R . . . .
C28 C 0.4917(4) 0.4016(4) 0.5382(4) 0.0450(12) Uani 1 1 d . . . . .
H28 H 0.4250 0.3655 0.5069 0.054 Uiso 1 1 calc R . . . .
C24 C 0.6140(3) 0.5467(4) 0.6684(4) 0.0472(12) Uani 1 1 d . . . . .
H24 H 0.6313 0.6111 0.7281 0.057 Uiso 1 1 calc R . . . .
C50 C 0.1231(4) 0.0832(4) 0.3521(4) 0.0514(14) Uani 1 1 d . . . . .
H50 H 0.1160 0.0255 0.2883 0.062 Uiso 1 1 calc R . . . .
C31 C 0.1426(4) 0.5049(4) 1.0235(4) 0.0484(13) Uani 1 1 d . . . . .
H31 H 0.1014 0.4479 1.0226 0.058 Uiso 1 1 calc R . . . .
C45 C -0.0626(4) 0.2513(4) 0.7586(4) 0.0519(14) Uani 1 1 d . . . . .
H45 H -0.1301 0.2495 0.7511 0.062 Uiso 1 1 calc R . . . .
C49 C 0.0615(4) 0.0778(4) 0.4119(4) 0.0555(15) Uani 1 1 d . . . . .
H49 H 0.0116 0.0167 0.3885 0.067 Uiso 1 1 calc R . . . .
C32 C 0.2172(4) 0.5695(5) 1.1065(4) 0.0544(15) Uani 1 1 d . . . . .
H32 H 0.2281 0.5566 1.1623 0.065 Uiso 1 1 calc R . . . .
C38 C 0.4782(3) 0.3863(4) 0.8255(4) 0.0493(13) Uani 1 1 d . . . . .
H38 H 0.5422 0.3927 0.8592 0.059 Uiso 1 1 calc R . . . .
C46 C -0.0071(3) 0.2985(4) 0.7159(4) 0.0492(13) Uani 1 1 d . . . . .
H46 H -0.0371 0.3277 0.6789 0.059 Uiso 1 1 calc R . . . .
C27 C 0.5657(5) 0.3588(4) 0.4984(4) 0.0566(15) Uani 1 1 d . . . . .
H27 H 0.5493 0.2930 0.4405 0.068 Uiso 1 1 calc R . . . .
C12 C 0.2654(5) 0.9738(5) 0.5124(5) 0.0657(17) Uani 1 1 d . . . . .
H12 H 0.2932 1.0193 0.4898 0.079 Uiso 1 1 calc R . . . .
C25 C 0.6859(4) 0.5044(5) 0.6280(5) 0.0596(15) Uani 1 1 d . . . . .
H25 H 0.7527 0.5400 0.6593 0.071 Uiso 1 1 calc R . . . .
C54 C 0.6350(4) 0.7726(5) 1.0112(4) 0.0541(14) Uani 1 1 d . . . . .
H54 H 0.6470 0.7970 0.9614 0.065 Uiso 1 1 calc R . . . .
C26 C 0.6617(4) 0.4113(5) 0.5428(5) 0.0590(16) Uani 1 1 d . . . . .
H26 H 0.7116 0.3829 0.5142 0.071 Uiso 1 1 calc R . . . .
C14 C 0.1888(5) 0.9431(4) 0.6284(4) 0.0611(16) Uani 1 1 d . . . . .
H14 H 0.1610 0.9683 0.6850 0.073 Uiso 1 1 calc R . . . .
C11 C 0.2683(5) 0.8725(5) 0.4655(5) 0.0717(19) Uani 1 1 d . . . . .
H11 H 0.2951 0.8472 0.4083 0.086 Uiso 1 1 calc R . . . .
C37 C 0.4331(4) 0.3017(4) 0.7344(4) 0.0507(13) Uani 1 1 d . . . . .
H37 H 0.4659 0.2493 0.7054 0.061 Uiso 1 1 calc R . . . .
C10 C 0.2320(4) 0.8068(4) 0.5015(4) 0.0565(15) Uani 1 1 d . . . . .
H10 H 0.2331 0.7365 0.4680 0.068 Uiso 1 1 calc R . . . .
C13 C 0.2228(6) 1.0087(5) 0.5913(5) 0.078(2) Uani 1 1 d . . . . .
H13 H 0.2162 1.0773 0.6210 0.094 Uiso 1 1 calc R . . . .
C53 C 0.5968(5) 0.9835(5) 0.7233(5) 0.0757(19) Uani 1 1 d . . . . .
H53 H 0.6084 0.9369 0.7523 0.091 Uiso 1 1 calc R . . . .
O1 O 0.1331(2) 0.4455(2) 0.5040(2) 0.0364(7) Uani 1 1 d . . . . .
H1A H 0.1019 0.3799 0.4736 0.055 Uiso 1 1 d GR . . . .
H1B H 0.1906 0.4438 0.4896 0.055 Uiso 1 1 d GR . . . .
Cl2 Cl 0.66280(8) 0.83388(8) 0.82221(9) 0.0374(3) Uani 1 1 d . . . . .

loop_
_atom_site_aniso_label
_atom_site_aniso_U_11
_atom_site_aniso_U_22
_atom_site_aniso_U_33
_atom_site_aniso_U_23
_atom_site_aniso_U_13
_atom_site_aniso_U_12
Ru1 0.02019(17) 0.01896(17) 0.02267(17) 0.01050(13) 0.00249(12) 0.00704(12)
P1 0.0200(5) 0.0216(5) 0.0239(5) 0.0128(4) 0.0055(4) 0.0074(4)
Cl1 0.0215(5) 0.0273(5) 0.0413(6) 0.0181(5) -0.0020(4) 0.0044(4)
P2 0.0224(5) 0.0191(5) 0.0302(5) 0.0127(4) 0.0018(4) 0.0067(4)
Cl5 0.0432(7) 0.0671(9) 0.0807(10) 0.0403(8) 0.0227(7) 0.0184(7)
Cl4 0.0467(8) 0.0917(11) 0.0694(9) 0.0440(9) 0.0117(7) 0.0284(8)
Cl3 0.0651(10) 0.0674(10) 0.0870(11) 0.0390(9) -0.0038(8) 0.0190(8)
Cl6 0.1170(15) 0.0555(10) 0.0822(12) 0.0307(9) 0.0285(11) 0.0026(9)
Cl8 0.1063(17) 0.135(2) 0.1168(19) 0.0552(16) 0.0097(14) -0.0262(15)
Cl7 0.209(3) 0.268(4) 0.300(4) 0.236(4) 0.207(3) 0.191(3)
N3 0.0284(18) 0.0249(17) 0.0250(17) 0.0141(15) 0.0071(14) 0.0075(14)
N1 0.0258(17) 0.0258(17) 0.0296(18) 0.0171(15) 0.0096(14) 0.0137(14)
N2 0.0199(16) 0.0243(17) 0.0233(16) 0.0118(14) 0.0032(13) 0.0078(13)
N6 0.0284(18) 0.0275(18) 0.0255(17) 0.0144(15) 0.0109(14) 0.0126(15)
N4 0.0209(17) 0.0216(17) 0.0290(17) 0.0110(14) 0.0064(14) 0.0058(13)
N5 0.0275(17) 0.0181(16) 0.0236(16) 0.0117(14) 0.0080(14) 0.0089(13)
C41 0.030(2) 0.0178(19) 0.035(2) 0.0118(18) 0.0033(18) 0.0020(16)
C42 0.034(2) 0.036(2) 0.032(2) 0.018(2) 0.0081(19) 0.0096(19)
C16 0.031(2) 0.027(2) 0.029(2) 0.0118(18) 0.0098(18) 0.0073(18)
C8 0.035(2) 0.023(2) 0.026(2) 0.0143(17) 0.0047(17) 0.0107(17)
C7 0.037(2) 0.028(2) 0.034(2) 0.0186(19) 0.0122(19) 0.0184(19)
C29 0.025(2) 0.035(2) 0.035(2) 0.0233(19) 0.0128(17) 0.0167(18)
C3 0.032(2) 0.044(3) 0.044(3) 0.024(2) 0.022(2) 0.018(2)
C21 0.018(2) 0.031(2) 0.036(2) 0.0157(19) 0.0083(17) 0.0066(17)
C6 0.025(2) 0.027(2) 0.029(2) 0.0139(18) 0.0084(17) 0.0088(17)
C2 0.028(2) 0.032(2) 0.036(2) 0.0205(19) 0.0093(18) 0.0090(18)
C20 0.0214(19) 0.022(2) 0.0239(19) 0.0120(16) 0.0021(15) 0.0076(16)
C15 0.023(2) 0.022(2) 0.0201(19) 0.0106(16) 0.0031(15) 0.0046(16)
C1 0.023(2) 0.023(2) 0.031(2) 0.0154(17) 0.0072(16) 0.0058(16)
C5 0.029(2) 0.035(2) 0.040(2) 0.022(2) 0.0075(19) 0.0173(19)
C22 0.026(2) 0.034(2) 0.034(2) 0.0214(19) 0.0135(18) 0.0140(18)
C34 0.029(2) 0.042(3) 0.031(2) 0.018(2) 0.0085(18) 0.0167(19)
C19 0.022(2) 0.029(2) 0.039(2) 0.0176(19) 0.0058(18) 0.0039(17)
C30 0.039(3) 0.034(2) 0.046(3) 0.027(2) 0.018(2) 0.014(2)
C4 0.030(2) 0.047(3) 0.052(3) 0.030(2) 0.018(2) 0.024(2)
C17 0.039(3) 0.019(2) 0.037(2) 0.0066(19) 0.008(2) 0.0083(18)
C47 0.035(2) 0.019(2) 0.033(2) 0.0103(18) -0.0026(18) 0.0118(17)
C35 0.024(2) 0.027(2) 0.036(2) 0.0221(19) 0.0050(17) 0.0086(17)
C23 0.037(3) 0.040(3) 0.039(2) 0.024(2) 0.019(2) 0.019(2)
C43 0.048(3) 0.043(3) 0.037(3) 0.025(2) 0.011(2) 0.014(2)
C33 0.047(3) 0.057(3) 0.033(2) 0.025(2) 0.011(2) 0.028(2)
C44 0.045(3) 0.034(3) 0.047(3) 0.020(2) 0.019(2) 0.007(2)
C52 0.038(3) 0.027(2) 0.042(3) 0.014(2) 0.006(2) 0.0135(19)
C40 0.032(2) 0.030(2) 0.034(2) 0.0174(19) 0.0051(18) 0.0134(18)
C39 0.032(2) 0.044(3) 0.039(3) 0.022(2) 0.001(2) 0.007(2)
C9 0.041(3) 0.033(2) 0.036(2) 0.023(2) 0.012(2) 0.0138(19)
C18 0.030(2) 0.023(2) 0.049(3) 0.016(2) 0.005(2) 0.0029(18)
C51 0.053(3) 0.043(3) 0.035(3) 0.013(2) 0.007(2) 0.030(2)
C48 0.049(3) 0.034(3) 0.043(3) 0.020(2) -0.004(2) 0.003(2)
C36 0.035(2) 0.030(2) 0.046(3) 0.015(2) 0.002(2) 0.015(2)
C28 0.047(3) 0.040(3) 0.058(3) 0.025(2) 0.030(2) 0.018(2)
C24 0.036(3) 0.054(3) 0.058(3) 0.026(3) 0.020(2) 0.023(2)
C50 0.068(4) 0.036(3) 0.036(3) 0.008(2) -0.003(3) 0.022(3)
C31 0.057(3) 0.056(3) 0.065(4) 0.046(3) 0.035(3) 0.029(3)
C45 0.027(3) 0.053(3) 0.087(4) 0.043(3) 0.016(3) 0.007(2)
C49 0.071(4) 0.024(2) 0.049(3) 0.011(2) -0.014(3) -0.002(2)
C32 0.075(4) 0.074(4) 0.049(3) 0.047(3) 0.030(3) 0.045(3)
C38 0.029(3) 0.065(4) 0.054(3) 0.029(3) -0.001(2) 0.020(2)
C46 0.034(3) 0.047(3) 0.088(4) 0.051(3) 0.012(3) 0.013(2)
C27 0.084(4) 0.038(3) 0.068(4) 0.029(3) 0.046(3) 0.033(3)
C12 0.077(4) 0.062(4) 0.083(4) 0.057(4) 0.025(4) 0.009(3)
C25 0.042(3) 0.067(4) 0.083(4) 0.037(3) 0.033(3) 0.026(3)
C54 0.051(3) 0.072(4) 0.061(3) 0.047(3) 0.015(3) 0.022(3)
C26 0.056(4) 0.067(4) 0.096(5) 0.056(4) 0.052(3) 0.043(3)
C14 0.096(5) 0.033(3) 0.068(4) 0.028(3) 0.045(3) 0.016(3)
C11 0.101(5) 0.081(5) 0.079(4) 0.059(4) 0.059(4) 0.045(4)
C37 0.042(3) 0.054(3) 0.061(3) 0.025(3) 0.010(2) 0.035(3)
C10 0.084(4) 0.051(3) 0.068(4) 0.045(3) 0.044(3) 0.032(3)
C13 0.118(6) 0.042(3) 0.096(5) 0.041(4) 0.061(5) 0.021(4)
C53 0.086(5) 0.082(5) 0.097(5) 0.066(4) 0.038(4) 0.035(4)
O1 0.0393(18) 0.0303(16) 0.0319(16) 0.0099(13) 0.0027(13) 0.0090(13)
Cl2 0.0369(6) 0.0338(6) 0.0468(6) 0.0207(5) 0.0162(5) 0.0125(5)

loop_
_atom_type_symbol
_atom_type_description
_atom_type_scat_dispersion_real
_atom_type_scat_dispersion_imag
_atom_type_scat_source
C C 0.0033 0.0016 'International Tables Vol C Tables 4.2.6.8 and 6.1.1.4'
H H 0.0000 0.0000 'International Tables Vol C Tables 4.2.6.8 and 6.1.1.4'
Cl Cl 0.1484 0.1585 'International Tables Vol C Tables 4.2.6.8 and 6.1.1.4'
N N 0.0061 0.0033 'International Tables Vol C Tables 4.2.6.8 and 6.1.1.4'
O O 0.0106 0.0060 'International Tables Vol C Tables 4.2.6.8 and 6.1.1.4'
P P 0.1023 0.0942 'International Tables Vol C Tables 4.2.6.8 and 6.1.1.4'
Ru Ru -1.2594 0.8363 'International Tables Vol C Tables 4.2.6.8 and 6.1.1.4'

loop_
_geom_angle_atom_site_label_1
_geom_angle_atom_site_label_2
_geom_angle_atom_site_label_3
_geom_angle
_geom_angle_site_symmetry_1
_geom_angle_site_symmetry_3
_geom_angle_publ_flag
P1 Ru1 Cl1 97.49(4) . . ?
P1 Ru1 P2 102.99(4) . . ?
P2 Ru1 Cl1 93.15(4) . . ?
N2 Ru1 P1 80.41(9) . . ?
N2 Ru1 Cl1 86.79(9) . . ?
N2 Ru1 P2 176.57(9) . . ?
N2 Ru1 O1 84.83(11) . . ?
N5 Ru1 P1 90.04(9) . . ?
N5 Ru1 Cl1 171.01(9) . . ?
N5 Ru1 P2 89.92(9) . . ?
N5 Ru1 N2 89.64(12) . . ?
N5 Ru1 O1 87.66(12) . . ?
O1 Ru1 P1 165.07(8) . . ?
O1 Ru1 Cl1 83.81(9) . . ?
O1 Ru1 P2 91.75(8) . . ?
C29 P1 Ru1 131.51(14) . . ?
C29 P1 C15 103.37(18) . . ?
C29 P1 C1 102.86(18) . . ?
C15 P1 Ru1 107.49(12) . . ?
C15 P1 C1 101.05(17) . . ?
C1 P1 Ru1 106.73(13) . . ?
C41 P2 Ru1 121.45(13) . . ?
C41 P2 C47 100.90(19) . . ?
C47 P2 Ru1 114.18(13) . . ?
C35 P2 Ru1 114.36(13) . . ?
C35 P2 C41 101.19(18) . . ?
C35 P2 C47 102.05(18) . . ?
N2 N3 C8 108.4(3) . . ?
N2 N1 C6 125.4(3) . . ?
C7 N1 N2 109.3(3) . . ?
C7 N1 C6 124.9(3) . . ?
N3 N2 Ru1 124.8(2) . . ?
N3 N2 N1 108.1(3) . . ?
N1 N2 Ru1 127.0(2) . . ?
N5 N6 C22 108.2(3) . . ?
N5 N4 C21 108.8(3) . . ?
N5 N4 C20 125.6(3) . . ?
C21 N4 C20 125.5(3) . . ?
N6 N5 Ru1 121.5(2) . . ?
N6 N5 N4 108.3(3) . . ?
N4 N5 Ru1 130.0(2) . . ?
C42 C41 P2 121.1(3) . . ?
C42 C41 C46 117.9(4) . . ?
C46 C41 P2 120.9(3) . . ?
C41 C42 H42 119.6 . . ?
C43 C42 C41 120.9(4) . . ?
C43 C42 H42 119.6 . . ?
C15 C16 H16 118.9 . . ?
C17 C16 H16 118.9 . . ?
C17 C16 C15 122.1(4) . . ?
N3 C8 C7 108.3(3) . . ?
N3 C8 C9 123.9(4) . . ?
C7 C8 C9 127.7(4) . . ?
N1 C7 C8 105.9(3) . . ?
N1 C7 H7 127.1 . . ?
C8 C7 H7 127.1 . . ?
C34 C29 P1 123.3(3) . . ?
C34 C29 C30 118.7(4) . . ?
C30 C29 P1 118.0(3) . . ?
C2 C3 H3 120.0 . . ?
C2 C3 C4 120.0(4) . . ?
C4 C3 H3 120.0 . . ?
N4 C21 H21 127.0 . . ?
N4 C21 C22 105.9(3) . . ?
C22 C21 H21 127.0 . . ?
C1 C6 N1 121.0(3) . . ?
C5 C6 N1 116.6(3) . . ?
C5 C6 C1 122.2(4) . . ?
C3 C2 H2 118.9 . . ?
C3 C2 C1 122.1(4) . . ?
C1 C2 H2 118.9 . . ?
C15 C20 N4 123.3(3) . . ?
C19 C20 N4 115.6(3) . . ?
C19 C20 C15 121.1(4) . . ?
C16 C15 P1 118.9(3) . . ?
C20 C15 P1 123.9(3) . . ?
C20 C15 C16 117.0(3) . . ?
C6 C1 P1 119.4(3) . . ?
C2 C1 P1 123.8(3) . . ?
C2 C1 C6 116.7(4) . . ?
C6 C5 H5 120.5 . . ?
C4 C5 C6 119.1(4) . . ?
C4 C5 H5 120.5 . . ?
N6 C22 C21 108.7(3) . . ?
N6 C22 C23 123.0(4) . . ?
C21 C22 C23 128.3(4) . . ?
C29 C34 H34 119.6 . . ?
C33 C34 C29 120.7(4) . . ?
C33 C34 H34 119.6 . . ?
C20 C19 H19 120.1 . . ?
C18 C19 C20 119.7(4) . . ?
C18 C19 H19 120.1 . . ?
C29 C30 H30 120.2 . . ?
C31 C30 C29 119.7(5) . . ?
C31 C30 H30 120.2 . . ?
C3 C4 C5 119.9(4) . . ?
C3 C4 H4 120.0 . . ?
C5 C4 H4 120.0 . . ?
C16 C17 H17 120.1 . . ?
C16 C17 C18 119.8(4) . . ?
C18 C17 H17 120.1 . . ?
C52 C47 P2 119.4(3) . . ?
C52 C47 C48 118.4(4) . . ?
C48 C47 P2 122.2(4) . . ?
C40 C35 P2 118.4(3) . . ?
C40 C35 C36 118.0(4) . . ?
C36 C35 P2 123.6(3) . . ?
C28 C23 C22 121.2(4) . . ?
C28 C23 C24 119.1(4) . . ?
C24 C23 C22 119.7(4) . . ?
C42 C43 H43 119.5 . . ?
C44 C43 C42 121.0(4) . . ?
C44 C43 H43 119.5 . . ?
C34 C33 H33 120.0 . . ?
C32 C33 C34 120.0(5) . . ?
C32 C33 H33 120.0 . . ?
C43 C44 H44 120.7 . . ?
C45 C44 C43 118.6(4) . . ?
C45 C44 H44 120.7 . . ?
C47 C52 H52 119.4 . . ?
C51 C52 C47 121.3(4) . . ?
C51 C52 H52 119.4 . . ?
C35 C40 H40 119.4 . . ?
C39 C40 C35 121.1(4) . . ?
C39 C40 H40 119.4 . . ?
C40 C39 H39 119.9 . . ?
C40 C39 C38 120.2(4) . . ?
C38 C39 H39 119.9 . . ?
C14 C9 C8 118.9(4) . . ?
C10 C9 C8 122.2(4) . . ?
C10 C9 C14 118.7(4) . . ?
C19 C18 H18 119.9 . . ?
C17 C18 C19 120.2(4) . . ?
C17 C18 H18 119.9 . . ?
C52 C51 H51 120.3 . . ?
C50 C51 C52 119.4(5) . . ?
C50 C51 H51 120.3 . . ?
C47 C48 H48 120.3 . . ?
C49 C48 C47 119.5(5) . . ?
C49 C48 H48 120.3 . . ?
C35 C36 H36 119.9 . . ?
C37 C36 C35 120.2(4) . . ?
C37 C36 H36 119.9 . . ?
C23 C28 H28 120.1 . . ?
C23 C28 C27 119.7(5) . . ?
C27 C28 H28 120.1 . . ?
C23 C24 H24 119.7 . . ?
C25 C24 C23 120.6(5) . . ?
C25 C24 H24 119.7 . . ?
C51 C50 H50 119.8 . . ?
C49 C50 C51 120.5(5) . . ?
C49 C50 H50 119.8 . . ?
C30 C31 H31 119.5 . . ?
C32 C31 C30 120.9(5) . . ?
C32 C31 H31 119.5 . . ?
C44 C45 H45 119.3 . . ?
C44 C45 C46 121.4(5) . . ?
C46 C45 H45 119.3 . . ?
C48 C49 H49 119.5 . . ?
C50 C49 C48 120.9(5) . . ?
C50 C49 H49 119.5 . . ?
C33 C32 H32 120.0 . . ?
C31 C32 C33 120.0(5) . . ?
C31 C32 H32 120.0 . . ?
C39 C38 H38 120.1 . . ?
C37 C38 C39 119.9(4) . . ?
C37 C38 H38 120.1 . . ?
C41 C46 H46 119.9 . . ?
C45 C46 C41 120.2(4) . . ?
C45 C46 H46 119.9 . . ?
C28 C27 H27 119.9 . . ?
C26 C27 C28 120.2(5) . . ?
C26 C27 H27 119.9 . . ?
C11 C12 H12 120.1 . . ?
C13 C12 H12 120.1 . . ?
C13 C12 C11 119.7(5) . . ?
C24 C25 H25 119.9 . . ?
C26 C25 C24 120.1(6) . . ?
C26 C25 H25 119.9 . . ?
Cl5 C54 Cl4 110.9(3) . . ?
Cl5 C54 Cl3 111.5(3) . . ?
Cl5 C54 H54 108.7 . . ?
Cl4 C54 Cl3 108.2(3) . . ?
Cl4 C54 H54 108.7 . . ?
Cl3 C54 H54 108.7 . . ?
C27 C26 H26 119.9 . . ?
C25 C26 C27 120.2(5) . . ?
C25 C26 H26 119.9 . . ?
C9 C14 H14 119.3 . . ?
C9 C14 C13 121.3(5) . . ?
C13 C14 H14 119.3 . . ?
C12 C11 H11 119.9 . . ?
C12 C11 C10 120.3(5) . . ?
C10 C11 H11 119.9 . . ?
C36 C37 H37 119.7 . . ?
C38 C37 C36 120.6(4) . . ?
C38 C37 H37 119.7 . . ?
C9 C10 C11 120.3(5) . . ?
C9 C10 H10 119.9 . . ?
C11 C10 H10 119.9 . . ?
C12 C13 C14 119.5(6) . . ?
C12 C13 H13 120.3 . . ?
C14 C13 H13 120.3 . . ?
Cl6 C53 Cl8 109.2(4) . . ?
Cl6 C53 H53 108.8 . . ?
Cl8 C53 H53 108.8 . . ?
Cl7 C53 Cl6 110.1(4) . . ?
Cl7 C53 Cl8 111.0(4) . . ?
Cl7 C53 H53 108.8 . . ?
Ru1 O1 H1A 110.9 . . ?
Ru1 O1 H1B 111.1 . . ?
H1A O1 H1B 102.8 . . ?

loop_
_geom_bond_atom_site_label_1
_geom_bond_atom_site_label_2
_geom_bond_distance
_geom_bond_site_symmetry_2
_geom_bond_publ_flag
Ru1 P1 2.2481(10) . ?
Ru1 Cl1 2.4064(10) . ?
Ru1 P2 2.3559(10) . ?
Ru1 N2 2.131(3) . ?
Ru1 N5 2.039(3) . ?
Ru1 O1 2.184(3) . ?
P1 C29 1.821(4) . ?
P1 C15 1.832(4) . ?
P1 C1 1.834(4) . ?
P2 C41 1.844(4) . ?
P2 C47 1.844(4) . ?
P2 C35 1.834(4) . ?
Cl5 C54 1.753(6) . ?
Cl4 C54 1.754(5) . ?
Cl3 C54 1.761(6) . ?
Cl6 C53 1.746(7) . ?
Cl8 C53 1.768(8) . ?
Cl7 C53 1.697(7) . ?
N3 N2 1.312(4) . ?
N3 C8 1.354(5) . ?
N1 N2 1.353(4) . ?
N1 C7 1.341(5) . ?
N1 C6 1.438(5) . ?
N6 N5 1.322(4) . ?
N6 C22 1.353(5) . ?
N4 N5 1.355(4) . ?
N4 C21 1.356(5) . ?
N4 C20 1.432(5) . ?
C41 C42 1.388(6) . ?
C41 C46 1.391(6) . ?
C42 H42 0.9500 . ?
C42 C43 1.380(6) . ?
C16 H16 0.9500 . ?
C16 C15 1.402(5) . ?
C16 C17 1.367(6) . ?
C8 C7 1.366(6) . ?
C8 C9 1.471(6) . ?
C7 H7 0.9500 . ?
C29 C34 1.391(6) . ?
C29 C30 1.397(6) . ?
C3 H3 0.9500 . ?
C3 C2 1.375(6) . ?
C3 C4 1.383(6) . ?
C21 H21 0.9500 . ?
C21 C22 1.364(6) . ?
C6 C1 1.394(5) . ?
C6 C5 1.390(5) . ?
C2 H2 0.9500 . ?
C2 C1 1.390(6) . ?
C20 C15 1.397(5) . ?
C20 C19 1.388(6) . ?
C5 H5 0.9500 . ?
C5 C4 1.383(6) . ?
C22 C23 1.475(6) . ?
C34 H34 0.9500 . ?
C34 C33 1.381(6) . ?
C19 H19 0.9500 . ?
C19 C18 1.383(6) . ?
C30 H30 0.9500 . ?
C30 C31 1.385(6) . ?
C4 H4 0.9500 . ?
C17 H17 0.9500 . ?
C17 C18 1.376(6) . ?
C47 C52 1.397(6) . ?
C47 C48 1.402(6) . ?
C35 C40 1.397(6) . ?
C35 C36 1.398(6) . ?
C23 C28 1.371(7) . ?
C23 C24 1.395(7) . ?
C43 H43 0.9500 . ?
C43 C44 1.377(7) . ?
C33 H33 0.9500 . ?
C33 C32 1.375(8) . ?
C44 H44 0.9500 . ?
C44 C45 1.365(7) . ?
C52 H52 0.9500 . ?
C52 C51 1.386(6) . ?
C40 H40 0.9500 . ?
C40 C39 1.375(6) . ?
C39 H39 0.9500 . ?
C39 C38 1.378(7) . ?
C9 C14 1.369(7) . ?
C9 C10 1.368(7) . ?
C18 H18 0.9500 . ?
C51 H51 0.9500 . ?
C51 C50 1.374(7) . ?
C48 H48 0.9500 . ?
C48 C49 1.391(7) . ?
C36 H36 0.9500 . ?
C36 C37 1.391(6) . ?
C28 H28 0.9500 . ?
C28 C27 1.397(7) . ?
C24 H24 0.9500 . ?
C24 C25 1.370(7) . ?
C50 H50 0.9500 . ?
C50 C49 1.372(8) . ?
C31 H31 0.9500 . ?
C31 C32 1.368(8) . ?
C45 H45 0.9500 . ?
C45 C46 1.388(7) . ?
C49 H49 0.9500 . ?
C32 H32 0.9500 . ?
C38 H38 0.9500 . ?
C38 C37 1.369(7) . ?
C46 H46 0.9500 . ?
C27 H27 0.9500 . ?
C27 C26 1.369(8) . ?
C12 H12 0.9500 . ?
C12 C11 1.373(8) . ?
C12 C13 1.359(8) . ?
C25 H25 0.9500 . ?
C25 C26 1.367(8) . ?
C54 H54 1.0000 . ?
C26 H26 0.9500 . ?
C14 H14 0.9500 . ?
C14 C13 1.392(8) . ?
C11 H11 0.9500 . ?
C11 C10 1.391(7) . ?
C37 H37 0.9500 . ?
C10 H10 0.9500 . ?
C13 H13 0.9500 . ?
C53 H53 1.0000 . ?
O1 H1A 0.8809 . ?
O1 H1B 0.8814 . ?

loop_
_smtbx_masks_void_nr
_smtbx_masks_void_average_x
_smtbx_masks_void_average_y
_smtbx_masks_void_average_z
_smtbx_masks_void_volume
_smtbx_masks_void_count_electrons
_smtbx_masks_void_content
1 0.000 0.000 0.000 149.8 69.6 ?
2 0.399 0.756 0.349 26.7 6.2 ?
3 0.601 0.244 0.651 26.7 6.2 ?
